data_4071962
loop_
_publ_author_name
'Matsubara, Kouki'
'Miyazaki, Satoshi'
'Koga, Yuji'
'Nibu, Yoshinori'
'Hashimura, Takaaki'
'Matsumoto, Taisuke'

_publ_section_title
;
 An Unsaturated Nickel(0) NHC Catalyst: Facile Preparation and Structure
 of Ni(0)(NHC)2, Featuring a Reduction Process from Ni(II)(NHC)(acac)2
;
_journal_issue 22
_journal_name_full Organometallics
_journal_page_first 6020
_journal_paper_doi 10.1021/om800488x
_journal_volume 27
_journal_year 2008
_chemical_formula_sum 'C31 H38 N2 Ni O4'
_chemical_formula_weight 561.34
_chemical_name_systematic
;
 ?
;
_space_group_IT_number 14
_symmetry_cell_setting monoclinic
_symmetry_space_group_name_Hall '-P 2yab'
_symmetry_space_group_name_H-M 'P 1 21/a 1'
_atom_sites_solution_hydrogens geom
_atom_sites_solution_primary direct
_atom_sites_solution_secondary difmap
_audit_creation_method SHELXL-97
_cell_angle_alpha 90.00
_cell_angle_beta 98.136(2)
_cell_angle_gamma 90.00
_cell_formula_units_Z 4
_cell_length_a 15.869(8)
_cell_length_b 7.748(4)
_cell_length_c 24.023(12)
_cell_measurement_reflns_used 5556
_cell_measurement_temperature 123.1
_cell_measurement_theta_max 27.5
_cell_measurement_theta_min 3.0
_cell_volume 2924(3)
_computing_cell_refinement CrystalClear
_computing_data_collection CrystalClear
_computing_data_reduction CrystalStructure
_computing_molecular_graphics 'ORTEP3 for Windows'
_computing_publication_material 'SHELXL-97/2 (Sheldrick,1997)'
_computing_structure_refinement SHELXL
_computing_structure_solution SIR2002
_diffrn_ambient_temperature 123(2)
_diffrn_detector_area_resol_mean 7.31
_diffrn_measured_fraction_theta_full 0.957
_diffrn_measured_fraction_theta_max 0.957
_diffrn_measurement_device_type 'Rigaku Saturn'
_diffrn_measurement_method \w
_diffrn_radiation_monochromator graphite
_diffrn_radiation_source 'fine-focus sealed tube'
_diffrn_radiation_type MoK\a
_diffrn_radiation_wavelength 0.71070
_diffrn_reflns_av_R_equivalents 0.1478
_diffrn_reflns_av_sigmaI/netI 0.1252
_diffrn_reflns_limit_h_max 20
_diffrn_reflns_limit_h_min -20
_diffrn_reflns_limit_k_max 10
_diffrn_reflns_limit_k_min -10
_diffrn_reflns_limit_l_max 30
_diffrn_reflns_limit_l_min -30
_diffrn_reflns_number 27174
_diffrn_reflns_theta_full 27.44
_diffrn_reflns_theta_max 27.44
_diffrn_reflns_theta_min 3.00
_exptl_absorpt_coefficient_mu 0.700
_exptl_absorpt_correction_T_max 0.932
_exptl_absorpt_correction_T_min 0.643
_exptl_absorpt_correction_type multi-scan
_exptl_absorpt_process_details 'Jacobson, R. (1998) Private communication'
_exptl_crystal_colour Green
_exptl_crystal_density_diffrn 1.275
_exptl_crystal_density_method 'not measured'
_exptl_crystal_description Prizm
_exptl_crystal_F_000 1192
_exptl_crystal_size_max 0.15
_exptl_crystal_size_mid 0.10
_exptl_crystal_size_min 0.10
_refine_diff_density_max 0.604
_refine_diff_density_min -0.705
_refine_diff_density_rms 0.113
_refine_ls_extinction_method none
_refine_ls_goodness_of_fit_ref 1.027
_refine_ls_hydrogen_treatment mixed
_refine_ls_matrix_type full
_refine_ls_number_parameters 344
_refine_ls_number_reflns 6375
_refine_ls_number_restraints 0
_refine_ls_restrained_S_all 1.027
_refine_ls_R_factor_all 0.1186
_refine_ls_R_factor_gt 0.0698
_refine_ls_shift/su_max 0.001
_refine_ls_shift/su_mean 0.000
_refine_ls_structure_factor_coef Fsqd
_refine_ls_weighting_details 'calc w=1/[\s^2^(Fo^2^)+(0.0909P)^2^+0.0000P] where P=(Fo^2^+2Fc^2^)/3'
_refine_ls_weighting_scheme calc
_refine_ls_wR_factor_gt 0.1750
_refine_ls_wR_factor_ref 0.2029
_reflns_number_gt 3855
_reflns_number_total 6375
_reflns_threshold_expression >2sigma(I)
_cod_data_source_file om800488x_si_002.cif
_cod_data_source_block 1b
_cod_depositor_comments
;
The following automatic conversions were performed:
'_atom_site_symetry_multiplicity' tag replaced with
'_atom_site_symmetry_multiplicity'.

Automatic conversion script
Id: cif_correct_tags 1440 2010-10-19 06:21:57Z saulius 

The following automatic conversions were performed:

'_symmetry_cell_setting' value 'Monoclinic' changed to 'monoclinic'
according to /home/saulius/struct/CIF-dictionaries/cif_core.dic
dictionary named 'cif_core.dic' version 2.4.1 from 2010-06-29.

Automatic conversion script
Id: cif_fix_values 1715 2011-07-08 13:25:40Z adriana 
;
_cod_original_sg_symbol_H-M P21/a
_cod_database_code 4071962

loop_
_symmetry_equiv_pos_as_xyz
'x, y, z'
'-x+1/2, y+1/2, -z'
'-x, -y, -z'
'x-1/2, -y-1/2, z'

loop_
_atom_site_label
_atom_site_type_symbol
_atom_site_fract_x
_atom_site_fract_y
_atom_site_fract_z
_atom_site_U_iso_or_equiv
_atom_site_adp_type
_atom_site_occupancy
_atom_site_symmetry_multiplicity
_atom_site_calc_flag
_atom_site_refinement_flags
Ni1 Ni -0.00029(4) 1.13510(6) 0.75256(2) 0.01383(18) Uani 1 1 d .
O1 O -0.05945(19) 1.2008(4) 0.67622(12) 0.0186(7) Uani 1 1 d .
O3 O -0.11668(19) 1.1352(4) 0.77759(13) 0.0192(7) Uani 1 1 d .
O4 O 0.04966(18) 1.2259(3) 0.82844(12) 0.0162(7) Uani 1 1 d .
O2 O 0.11262(19) 1.1938(4) 0.72637(12) 0.0189(7) Uani 1 1 d .
N2 N 0.0610(2) 0.7771(4) 0.79492(15) 0.0152(8) Uani 1 1 d .
N1 N -0.0007(2) 0.7608(4) 0.71038(15) 0.0170(8) Uani 1 1 d .
C1 C -0.0258(3) 1.2483(5) 0.63330(19) 0.0181(10) Uani 1 1 d .
C16 C -0.0544(3) 0.8391(5) 0.55660(19) 0.0212(10) Uani 1 1 d .
H16 H -0.0262 0.8511 0.5245 0.025 Uiso 1 1 calc R
C27 C 0.0786(3) 0.8772(5) 0.94685(19) 0.0201(10) Uani 1 1 d .
H27 H 0.0446 0.8720 0.9763 0.024 Uiso 1 1 calc R
C2 C 0.0616(3) 1.2591(5) 0.63146(18) 0.0180(9) Uani 1 1 d .
H2 H 0.0791 1.2880 0.5964 0.022 Uiso 1 1 calc R
C3 C 0.1259(3) 1.2308(5) 0.67694(19) 0.0178(10) Uani 1 1 d .
C11 C 0.0192(2) 0.8762(5) 0.75303(17) 0.0139(9) Uani 1 1 d .
C9 C -0.2285(3) 1.1529(6) 0.8328(2) 0.0228(10) Uani 1 1 d .
H9A H -0.2617 1.2558 0.8203 0.027 Uiso 1 1 calc R
H9B H -0.2321 1.1317 0.8727 0.027 Uiso 1 1 calc R
H9C H -0.2513 1.0531 0.8105 0.027 Uiso 1 1 calc R
C28 C 0.0433(3) 0.8283(5) 0.89319(19) 0.0179(9) Uani 1 1 d .
C10 C 0.0637(3) 1.3459(6) 0.9196(2) 0.0240(10) Uani 1 1 d .
H10A H 0.0854 1.2543 0.9459 0.029 Uiso 1 1 calc R
H10B H 0.0291 1.4262 0.9382 0.029 Uiso 1 1 calc R
H10C H 0.1116 1.4083 0.9074 0.029 Uiso 1 1 calc R
C14 C -0.0492(3) 0.7949(5) 0.65571(18) 0.0154(9) Uani 1 1 d .
C8 C 0.0097(3) 1.2671(5) 0.86887(18) 0.0162(9) Uani 1 1 d .
C18 C -0.1833(3) 0.8361(5) 0.5980(2) 0.0222(10) Uani 1 1 d .
H18 H -0.2435 0.8462 0.5939 0.027 Uiso 1 1 calc R
C7 C -0.0784(3) 1.2464(5) 0.86960(19) 0.0177(9) Uani 1 1 d .
H7 H -0.1003 1.2794 0.9028 0.021 Uiso 1 1 calc R
C15 C -0.0065(3) 0.8091(5) 0.60908(19) 0.0187(10) Uani 1 1 d .
C23 C 0.0953(3) 0.8350(5) 0.85042(18) 0.0144(9) Uani 1 1 d .
C24 C 0.1798(3) 0.8902(5) 0.86078(18) 0.0161(9) Uani 1 1 d .
C4 C -0.0873(3) 1.3074(6) 0.5831(2) 0.0255(11) Uani 1 1 d .
H4A H -0.1044 1.2085 0.5587 0.031 Uiso 1 1 calc R
H4B H -0.0596 1.3940 0.5621 0.031 Uiso 1 1 calc R
H4C H -0.1377 1.3582 0.5960 0.031 Uiso 1 1 calc R
C26 C 0.1635(3) 0.9343(5) 0.95909(19) 0.0209(10) Uani 1 1 d .
C13 C 0.0670(3) 0.6059(5) 0.7787(2) 0.0227(10) Uani 1 1 d .
H13 H 0.0935 0.5141 0.8008 0.027 Uiso 1 1 calc R
C6 C -0.1359(3) 1.1809(5) 0.82511(18) 0.0161(9) Uani 1 1 d .
C29 C 0.2340(3) 0.8955(5) 0.81428(19) 0.0194(10) Uani 1 1 d .
H29A H 0.2630 0.7845 0.8123 0.023 Uiso 1 1 calc R
H29B H 0.2764 0.9877 0.8218 0.023 Uiso 1 1 calc R
H29C H 0.1979 0.9178 0.7784 0.023 Uiso 1 1 calc R
C25 C 0.2129(3) 0.9382(6) 0.91517(18) 0.0195(10) Uani 1 1 d .
H25 H 0.2705 0.9745 0.9228 0.023 Uiso 1 1 calc R
C19 C -0.1385(3) 0.8061(6) 0.65112(19) 0.0197(10) Uani 1 1 d .
C17 C -0.1421(3) 0.8517(6) 0.55056(19) 0.0228(10) Uani 1 1 d .
C20 C 0.0900(3) 0.7892(6) 0.6146(2) 0.0253(11) Uani 1 1 d .
H20A H 0.1044 0.6672 0.6106 0.030 Uiso 1 1 calc R
H20B H 0.1160 0.8309 0.6516 0.030 Uiso 1 1 calc R
H20C H 0.1117 0.8566 0.5851 0.030 Uiso 1 1 calc R
C30 C 0.2005(3) 0.9894(7) 1.0174(2) 0.0343(12) Uani 1 1 d .
H30A H 0.1907 1.1132 1.0219 0.041 Uiso 1 1 calc R
H30B H 0.2618 0.9661 1.0234 0.041 Uiso 1 1 calc R
H30C H 0.1730 0.9249 1.0450 0.041 Uiso 1 1 calc R
C31 C -0.0483(3) 0.7655(6) 0.8814(2) 0.0243(11) Uani 1 1 d .
H31A H -0.0497 0.6400 0.8862 0.029 Uiso 1 1 calc R
H31B H -0.0722 0.7952 0.8427 0.029 Uiso 1 1 calc R
H31C H -0.0819 0.8207 0.9076 0.029 Uiso 1 1 calc R
C22 C -0.1828(3) 0.7819(6) 0.7020(2) 0.0286(11) Uani 1 1 d .
H22A H -0.1965 0.6596 0.7058 0.034 Uiso 1 1 calc R
H22B H -0.2354 0.8499 0.6975 0.034 Uiso 1 1 calc R
H22C H -0.1454 0.8205 0.7356 0.034 Uiso 1 1 calc R
C5 C 0.2183(3) 1.2454(7) 0.6677(2) 0.0300(12) Uani 1 1 d .
H5A H 0.2377 1.3648 0.6743 0.036 Uiso 1 1 calc R
H5B H 0.2236 1.2122 0.6290 0.036 Uiso 1 1 calc R
H5C H 0.2534 1.1686 0.6939 0.036 Uiso 1 1 calc R
C12 C 0.0280(3) 0.5963(5) 0.7257(2) 0.0220(10) Uani 1 1 d .
H12 H 0.0212 0.4957 0.7029 0.026 Uiso 1 1 calc R
C21 C -0.1941(3) 0.8873(8) 0.4938(2) 0.0375(13) Uani 1 1 d .
H21A H -0.2003 1.0122 0.4883 0.045 Uiso 1 1 calc R
H21B H -0.2504 0.8344 0.4923 0.045 Uiso 1 1 calc R
H21C H -0.1650 0.8382 0.4640 0.045 Uiso 1 1 calc R

loop_
_atom_site_aniso_label
_atom_site_aniso_U_11
_atom_site_aniso_U_22
_atom_site_aniso_U_33
_atom_site_aniso_U_23
_atom_site_aniso_U_13
_atom_site_aniso_U_12
Ni1 0.0135(3) 0.0131(3) 0.0144(3) -0.0003(2) 0.0001(2) 0.0003(2)
O1 0.0204(17) 0.0230(16) 0.0122(16) 0.0009(12) 0.0014(13) -0.0018(12)
O3 0.0146(16) 0.0245(16) 0.0181(17) -0.0025(12) 0.0007(13) 0.0003(12)
O4 0.0143(16) 0.0182(15) 0.0149(17) -0.0011(12) -0.0017(13) -0.0018(12)
O2 0.0177(17) 0.0242(16) 0.0141(17) 0.0023(12) -0.0002(13) -0.0021(12)
N2 0.0154(19) 0.0155(18) 0.014(2) 0.0003(14) -0.0010(15) 0.0031(14)
N1 0.019(2) 0.0152(17) 0.017(2) -0.0026(14) 0.0002(16) -0.0020(14)
C1 0.023(3) 0.0114(19) 0.019(3) -0.0040(16) -0.001(2) 0.0044(17)
C16 0.028(3) 0.021(2) 0.016(2) -0.0023(17) 0.006(2) 0.0003(18)
C27 0.030(3) 0.018(2) 0.014(2) 0.0007(17) 0.009(2) 0.0056(18)
C2 0.020(2) 0.021(2) 0.013(2) -0.0028(17) 0.0025(19) -0.0025(17)
C3 0.018(2) 0.014(2) 0.023(3) -0.0023(17) 0.006(2) -0.0036(16)
C11 0.012(2) 0.016(2) 0.013(2) 0.0000(16) 0.0006(18) 0.0024(16)
C9 0.019(2) 0.026(2) 0.024(3) -0.0013(19) 0.007(2) 0.0012(19)
C28 0.019(2) 0.016(2) 0.019(2) 0.0052(17) 0.0025(19) 0.0052(17)
C10 0.024(3) 0.023(2) 0.023(3) -0.0005(18) -0.003(2) -0.0008(19)
C14 0.017(2) 0.0135(19) 0.015(2) -0.0023(16) -0.0009(19) 0.0000(16)
C8 0.024(3) 0.0099(19) 0.013(2) 0.0011(15) -0.0022(19) -0.0002(16)
C18 0.015(2) 0.023(2) 0.028(3) -0.0031(19) 0.001(2) -0.0035(18)
C7 0.020(2) 0.021(2) 0.013(2) -0.0004(17) 0.0028(19) 0.0031(17)
C15 0.018(2) 0.018(2) 0.022(3) -0.0053(17) 0.008(2) 0.0001(17)
C23 0.018(2) 0.0123(19) 0.012(2) -0.0002(15) -0.0007(18) 0.0026(16)
C24 0.015(2) 0.017(2) 0.015(2) 0.0014(16) -0.0009(18) 0.0002(16)
C4 0.021(3) 0.035(3) 0.019(3) 0.001(2) -0.002(2) 0.005(2)
C26 0.029(3) 0.017(2) 0.015(2) 0.0041(17) 0.001(2) 0.0060(18)
C13 0.022(3) 0.015(2) 0.030(3) -0.0010(18) 0.001(2) -0.0024(17)
C6 0.018(2) 0.0127(19) 0.018(2) 0.0003(16) 0.0056(19) 0.0005(16)
C29 0.017(2) 0.022(2) 0.019(3) -0.0012(17) 0.0002(19) 0.0005(17)
C25 0.016(2) 0.023(2) 0.019(3) 0.0036(18) -0.0019(19) 0.0032(18)
C19 0.018(2) 0.024(2) 0.018(3) -0.0026(18) 0.004(2) -0.0060(18)
C17 0.024(3) 0.028(2) 0.015(2) -0.0009(18) 0.000(2) -0.0013(19)
C20 0.017(3) 0.028(2) 0.031(3) 0.001(2) 0.003(2) 0.0029(19)
C30 0.038(3) 0.039(3) 0.024(3) -0.004(2) -0.002(2) 0.002(2)
C31 0.023(3) 0.024(2) 0.028(3) 0.0026(19) 0.010(2) 0.0001(19)
C22 0.025(3) 0.040(3) 0.022(3) -0.004(2) 0.005(2) -0.007(2)
C5 0.022(3) 0.048(3) 0.021(3) 0.001(2) 0.003(2) -0.011(2)
C12 0.025(3) 0.015(2) 0.026(3) -0.0021(17) 0.004(2) 0.0000(17)
C21 0.030(3) 0.059(4) 0.021(3) 0.001(2) -0.003(2) -0.002(3)

loop_
_atom_type_symbol
_atom_type_description
_atom_type_scat_dispersion_real
_atom_type_scat_dispersion_imag
_atom_type_scat_source
C C 0.0033 0.0016 'International Tables Vol C Tables 4.2.6.8 and 6.1.1.4'
H H 0.0000 0.0000 'International Tables Vol C Tables 4.2.6.8 and 6.1.1.4'
N N 0.0061 0.0033 'International Tables Vol C Tables 4.2.6.8 and 6.1.1.4'
O O 0.0106 0.0060 'International Tables Vol C Tables 4.2.6.8 and 6.1.1.4'
Ni Ni 0.3393 1.1124 'International Tables Vol C Tables 4.2.6.8 and 6.1.1.4'

loop_
_geom_angle_atom_site_label_1
_geom_angle_atom_site_label_2
_geom_angle_atom_site_label_3
_geom_angle
O1 Ni1 O4 144.56(13)
O1 Ni1 O3 86.71(12)
O4 Ni1 O3 89.41(12)
O1 Ni1 C11 107.91(14)
O4 Ni1 C11 107.51(14)
O3 Ni1 C11 98.25(14)
O1 Ni1 O2 88.81(13)
O4 Ni1 O2 87.17(12)
O3 Ni1 O2 166.99(12)
C11 Ni1 O2 94.75(14)
C1 O1 Ni1 128.0(3)
C6 O3 Ni1 127.7(3)
C8 O4 Ni1 127.2(3)
C3 O2 Ni1 127.7(3)
C11 N2 C13 112.1(4)
C11 N2 C23 126.2(3)
C13 N2 C23 121.7(3)
C11 N1 C12 111.8(4)
C11 N1 C14 126.7(3)
C12 N1 C14 121.4(3)
O1 C1 C2 124.9(4)
O1 C1 C4 115.8(4)
C2 C1 C4 119.2(4)
C17 C16 C15 121.2(4)
C28 C27 C26 122.0(4)
C1 C2 C3 125.6(4)
O2 C3 C2 124.4(4)
O2 C3 C5 116.5(4)
C2 C3 C5 119.1(4)
N2 C11 N1 102.8(3)
N2 C11 Ni1 128.3(3)
N1 C11 Ni1 128.7(3)
C27 C28 C23 117.9(4)
C27 C28 C31 120.8(4)
C23 C28 C31 121.3(4)
C15 C14 C19 122.1(4)
C15 C14 N1 119.1(4)
C19 C14 N1 118.8(4)
O4 C8 C7 125.6(4)
O4 C8 C10 115.3(4)
C7 C8 C10 119.0(4)
C19 C18 C17 121.7(4)
C6 C7 C8 125.0(4)
C14 C15 C16 118.3(4)
C14 C15 C20 121.2(4)
C16 C15 C20 120.5(4)
C24 C23 C28 122.0(4)
C24 C23 N2 119.2(4)
C28 C23 N2 118.8(4)
C25 C24 C23 118.4(4)
C25 C24 C29 120.8(4)
C23 C24 C29 120.8(4)
C25 C26 C27 118.0(4)
C25 C26 C30 120.6(4)
C27 C26 C30 121.3(4)
C12 C13 N2 106.2(4)
O3 C6 C7 124.9(4)
O3 C6 C9 115.3(4)
C7 C6 C9 119.7(4)
C24 C25 C26 121.7(4)
C18 C19 C14 117.5(4)
C18 C19 C22 121.9(4)
C14 C19 C22 120.6(4)
C16 C17 C18 119.2(4)
C16 C17 C21 121.2(4)
C18 C17 C21 119.5(4)
C13 C12 N1 107.0(4)

loop_
_geom_bond_atom_site_label_1
_geom_bond_atom_site_label_2
_geom_bond_distance
Ni1 O1 2.004(3)
Ni1 O4 2.009(3)
Ni1 O3 2.022(3)
Ni1 C11 2.029(4)
Ni1 O2 2.033(3)
O1 C1 1.280(5)
O3 C6 1.273(5)
O4 C8 1.274(5)
O2 C3 1.268(5)
N2 C11 1.361(5)
N2 C13 1.390(5)
N2 C23 1.439(5)
N1 C11 1.363(5)
N1 C12 1.386(5)
N1 C14 1.449(6)
C1 C2 1.397(6)
C1 C4 1.511(6)
C16 C17 1.382(6)
C16 C15 1.396(6)
C27 C28 1.384(6)
C27 C26 1.408(6)
C2 C3 1.402(6)
C3 C5 1.518(6)
C9 C6 1.522(6)
C28 C23 1.407(6)
C28 C31 1.520(6)
C10 C8 1.515(6)
C14 C15 1.393(6)
C14 C19 1.408(6)
C8 C7 1.409(6)
C18 C19 1.389(6)
C18 C17 1.398(6)
C7 C6 1.399(6)
C15 C20 1.526(6)
C23 C24 1.397(6)
C24 C25 1.388(6)
C24 C29 1.503(6)
C26 C25 1.401(6)
C26 C30 1.502(7)
C13 C12 1.336(7)
C19 C22 1.505(6)
C17 C21 1.516(7)

loop_
_geom_torsion_atom_site_label_1
_geom_torsion_atom_site_label_2
_geom_torsion_atom_site_label_3
_geom_torsion_atom_site_label_4
_geom_torsion
O4 Ni1 O1 C1 86.6(4)
O3 Ni1 O1 C1 171.0(3)
C11 Ni1 O1 C1 -91.4(3)
O2 Ni1 O1 C1 3.2(3)
O1 Ni1 O3 C6 -144.7(3)
O4 Ni1 O3 C6 0.0(3)
C11 Ni1 O3 C6 107.7(3)
O2 Ni1 O3 C6 -74.6(7)
O1 Ni1 O4 C8 80.3(4)
O3 Ni1 O4 C8 -3.2(3)
C11 Ni1 O4 C8 -101.6(3)
O2 Ni1 O4 C8 164.3(3)
O1 Ni1 O2 C3 -8.2(3)
O4 Ni1 O2 C3 -152.9(3)
O3 Ni1 O2 C3 -78.0(7)
C11 Ni1 O2 C3 99.7(3)
Ni1 O1 C1 C2 1.7(6)
Ni1 O1 C1 C4 -173.9(3)
O1 C1 C2 C3 -4.4(7)
C4 C1 C2 C3 171.2(4)
Ni1 O2 C3 C2 8.3(6)
Ni1 O2 C3 C5 -171.9(3)
C1 C2 C3 O2 -1.0(7)
C1 C2 C3 C5 179.2(4)
C13 N2 C11 N1 0.2(5)
C23 N2 C11 N1 -179.1(4)
C13 N2 C11 Ni1 -175.6(3)
C23 N2 C11 Ni1 5.1(6)
C12 N1 C11 N2 0.0(5)
C14 N1 C11 N2 177.2(4)
C12 N1 C11 Ni1 175.8(3)
C14 N1 C11 Ni1 -7.1(6)
O1 Ni1 C11 N2 176.3(3)
O4 Ni1 C11 N2 -2.5(4)
O3 Ni1 C11 N2 -94.5(4)
O2 Ni1 C11 N2 86.0(4)
O1 Ni1 C11 N1 1.6(4)
O4 Ni1 C11 N1 -177.3(3)
O3 Ni1 C11 N1 90.8(4)
O2 Ni1 C11 N1 -88.7(4)
C26 C27 C28 C23 0.8(6)
C26 C27 C28 C31 179.4(4)
C11 N1 C14 C15 104.4(5)
C12 N1 C14 C15 -78.7(5)
C11 N1 C14 C19 -78.0(5)
C12 N1 C14 C19 98.9(5)
Ni1 O4 C8 C7 4.3(6)
Ni1 O4 C8 C10 -175.2(3)
O4 C8 C7 C6 -1.7(7)
C10 C8 C7 C6 177.8(4)
C19 C14 C15 C16 1.4(6)
N1 C14 C15 C16 178.9(4)
C19 C14 C15 C20 -177.4(4)
N1 C14 C15 C20 0.1(6)
C17 C16 C15 C14 -1.1(6)
C17 C16 C15 C20 177.8(4)
C27 C28 C23 C24 -0.6(6)
C31 C28 C23 C24 -179.1(4)
C27 C28 C23 N2 177.1(3)
C31 C28 C23 N2 -1.4(6)
C11 N2 C23 C24 -92.1(5)
C13 N2 C23 C24 88.7(5)
C11 N2 C23 C28 90.1(5)
C13 N2 C23 C28 -89.1(5)
C28 C23 C24 C25 0.6(6)
N2 C23 C24 C25 -177.1(4)
C28 C23 C24 C29 179.8(4)
N2 C23 C24 C29 2.1(6)
C28 C27 C26 C25 -1.1(6)
C28 C27 C26 C30 179.1(4)
C11 N2 C13 C12 -0.3(5)
C23 N2 C13 C12 179.0(4)
Ni1 O3 C6 C7 2.1(6)
Ni1 O3 C6 C9 -175.4(3)
C8 C7 C6 O3 -1.8(7)
C8 C7 C6 C9 175.6(4)
C23 C24 C25 C26 -0.8(6)
C29 C24 C25 C26 179.9(4)
C27 C26 C25 C24 1.0(6)
C30 C26 C25 C24 -179.1(4)
C17 C18 C19 C14 1.1(6)
C17 C18 C19 C22 -177.4(4)
C15 C14 C19 C18 -1.4(6)
N1 C14 C19 C18 -178.9(4)
C15 C14 C19 C22 177.1(4)
N1 C14 C19 C22 -0.4(6)
C15 C16 C17 C18 0.8(6)
C15 C16 C17 C21 178.9(4)
C19 C18 C17 C16 -0.8(7)
C19 C18 C17 C21 -179.0(4)
N2 C13 C12 N1 0.3(5)
C11 N1 C12 C13 -0.2(5)
C14 N1 C12 C13 -177.6(4)
